data_2220050
loop_
_publ_author_name
'Wang, Su-Qing'
'Jian, Fang-Fang'

_publ_section_title
;Tetrakis(3,5-dimethyl-1<i>H</i>-pyrazole-\k<i>N</i>^2^)(nitrato-\k^2^<i>O</i>,<i>O</i>')cadmium(II)
 nitrate
;
_journal_coeditor_code AT2668
_journal_issue 12
_journal_name_full 'Acta Crystallographica Section E'
_journal_page_first m1532
_journal_paper_doi 10.1107/S160053680803626X
_journal_volume 64
_journal_year 2008
_chemical_formula_iupac '[Cd (N O3) (C5 H8 N2)4] N1 O3'
_chemical_formula_moiety 'C20 H32 Cd N9 O3 +, N1 O3 -'
_chemical_formula_sum 'C20 H32 Cd N10 O6'
_chemical_formula_weight 620.97
_chemical_name_systematic
;Tetrakis(3,5-dimethyl-1H-pyrazole-\kN^2^)(nitrato-\k^2^O,O')cadmium(II)
 nitrate
;
_space_group_IT_number 2
_symmetry_cell_setting triclinic
_symmetry_space_group_name_Hall '-P 1'
_symmetry_space_group_name_H-M 'P -1'
_atom_sites_solution_hydrogens geom
_atom_sites_solution_primary direct
_atom_sites_solution_secondary difmap
_audit_creation_method SHELXL-97
_cell_angle_alpha 94.79(3)
_cell_angle_beta 105.61(3)
_cell_angle_gamma 90.68(3)
_cell_formula_units_Z 2
_cell_length_a 9.1790(18)
_cell_length_b 11.353(2)
_cell_length_c 13.669(3)
_cell_measurement_reflns_used 6067
_cell_measurement_temperature 293(2)
_cell_measurement_theta_max 28.17
_cell_measurement_theta_min 2.27
_cell_volume 1366.2(5)
_computing_cell_refinement 'SAINT (Bruker, 1997)'
_computing_data_collection 'SMART (Bruker, 1997)'
_computing_data_reduction 'SAINT (Bruker, 1997)'
_computing_molecular_graphics 'SHELXTL (Sheldrick, 2008)'
_computing_publication_material 'SHELXTL (Sheldrick, 2008)'
_computing_structure_refinement 'SHELXL97 (Sheldrick, 2008)'
_computing_structure_solution 'SHELXS97 (Sheldrick, 2008)'
_diffrn_ambient_temperature 273(2)
_diffrn_measured_fraction_theta_full 0.990
_diffrn_measured_fraction_theta_max 0.990
_diffrn_measurement_device_type 'Bruker SMART CCD area-detector'
_diffrn_measurement_method '\f and \w'
_diffrn_radiation_monochromator graphite
_diffrn_radiation_source 'fine-focus sealed tube'
_diffrn_radiation_type MoK\a
_diffrn_radiation_wavelength 0.71073
_diffrn_reflns_av_R_equivalents 0.0156
_diffrn_reflns_av_sigmaI/netI 0.0257
_diffrn_reflns_limit_h_max 11
_diffrn_reflns_limit_h_min -10
_diffrn_reflns_limit_k_max 13
_diffrn_reflns_limit_k_min -13
_diffrn_reflns_limit_l_max 11
_diffrn_reflns_limit_l_min -16
_diffrn_reflns_number 7482
_diffrn_reflns_theta_full 25.50
_diffrn_reflns_theta_max 25.50
_diffrn_reflns_theta_min 2.27
_exptl_absorpt_coefficient_mu 0.852
_exptl_absorpt_correction_type none
_exptl_crystal_colour colourless
_exptl_crystal_density_diffrn 1.509
_exptl_crystal_density_method 'not measured'
_exptl_crystal_description block
_exptl_crystal_F_000 636
_exptl_crystal_size_max 0.25
_exptl_crystal_size_mid 0.20
_exptl_crystal_size_min 0.18
_refine_diff_density_max 1.657
_refine_diff_density_min -0.868
_refine_ls_extinction_method none
_refine_ls_goodness_of_fit_ref 1.063
_refine_ls_hydrogen_treatment constr
_refine_ls_matrix_type full
_refine_ls_number_parameters 319
_refine_ls_number_reflns 5035
_refine_ls_number_restraints 1
_refine_ls_restrained_S_all 1.073
_refine_ls_R_factor_all 0.0493
_refine_ls_R_factor_gt 0.0465
_refine_ls_shift/su_max 0.000
_refine_ls_shift/su_mean 0.000
_refine_ls_structure_factor_coef Fsqd
_refine_ls_weighting_details 'calc w=1/[\s^2^(Fo^2^)+(0.0885P)^2^+1.8569P] where P=(Fo^2^+2Fc^2^)/3'
_refine_ls_weighting_scheme calc
_refine_ls_wR_factor_gt 0.1331
_refine_ls_wR_factor_ref 0.1368
_reflns_number_gt 4677
_reflns_number_total 5035
_reflns_threshold_expression I>2\s(I)
_cod_data_source_file at2668.cif
_cod_data_source_block I
_cod_database_code 2220050
_cod_database_fobs_code 2220050

loop_
_symmetry_equiv_pos_as_xyz
'x, y, z'
'-x, -y, -z'

loop_
_atom_site_type_symbol
_atom_site_label
_atom_site_fract_x
_atom_site_fract_y
_atom_site_fract_z
_atom_site_U_iso_or_equiv
_atom_site_adp_type
_atom_site_calc_flag
_atom_site_refinement_flags
_atom_site_occupancy
Cd Cd1 0.13316(3) 0.80806(2) 0.33031(2) 0.03976(14) Uani d U 1
O O4 0.3597(4) 0.8966(3) 0.4877(3) 0.0559(6) Uani d U 1
O O5 0.1497(4) 0.9850(3) 0.4459(3) 0.0538(6) Uani d U 1
O O6 0.3174(5) 1.0465(4) 0.5840(3) 0.0679(9) Uani d U 1
N N2 0.2219(5) 0.6381(3) 0.2677(3) 0.0492(7) Uani d U 1
N N3 0.1348(5) 0.5493(4) 0.2059(4) 0.0600(9) Uani d U 1
H H4A 0.0377 0.5444 0.1918 0.072 Uiso calc R 1
N N4 -0.2135(4) 0.7666(4) 0.1863(3) 0.0497(7) Uani d U 1
H H5A -0.2040 0.6919 0.1909 0.060 Uiso calc R 1
N N5 -0.1073(4) 0.8506(3) 0.2393(3) 0.0451(6) Uani d U 1
N N6 -0.0798(5) 0.7578(3) 0.4743(3) 0.0491(7) Uani d U 1
H H7A -0.1426 0.8045 0.4397 0.059 Uiso calc R 1
N N7 0.0527(5) 0.7270(3) 0.4544(3) 0.0495(6) Uani d U 1
N N8 0.2600(4) 0.9168(3) 0.2410(3) 0.0461(6) Uani d U 1
N N9 0.3644(4) 1.0038(3) 0.2868(3) 0.0448(7) Uani d U 1
H H10A 0.4081 1.0120 0.3512 0.054 Uiso calc R 1
N N10 0.2779(4) 0.9758(3) 0.5082(3) 0.0464(7) Uani d U 1
C C1 0.1461(12) 0.3654(6) 0.0977(7) 0.112(3) Uani d U 1
H H1A 0.2229 0.3187 0.0796 0.167 Uiso calc R 1
H H1B 0.0800 0.3925 0.0373 0.167 Uiso calc R 1
H H1C 0.0887 0.3183 0.1303 0.167 Uiso calc R 1
C C2 0.2191(8) 0.4702(5) 0.1697(5) 0.0705(13) Uani d U 1
C C3 0.3657(8) 0.5085(5) 0.2081(5) 0.0731(14) Uani d U 1
H H3A 0.4503 0.4715 0.1967 0.088 Uiso calc R 1
C C4 0.3647(6) 0.6135(4) 0.2678(4) 0.0526(9) Uani d U 1
C C5 0.4955(6) 0.6919(6) 0.3272(5) 0.0731(16) Uani d U 1
H H5B 0.4594 0.7572 0.3622 0.110 Uiso calc R 1
H H5C 0.5480 0.7210 0.2816 0.110 Uiso calc R 1
H H5D 0.5632 0.6478 0.3760 0.110 Uiso calc R 1
C C6 -0.4658(7) 0.7409(7) 0.0621(6) 0.0848(19) Uani d U 1
H H6A -0.5406 0.7909 0.0249 0.127 Uiso calc R 1
H H6B -0.5090 0.6967 0.1050 0.127 Uiso calc R 1
H H6C -0.4327 0.6872 0.0151 0.127 Uiso calc R 1
C C7 -0.3346(5) 0.8148(5) 0.1261(4) 0.0537(9) Uani d U 1
C C8 -0.3053(6) 0.9339(5) 0.1395(4) 0.0543(9) Uani d U 1
H H8A -0.3682 0.9912 0.1079 0.065 Uiso calc R 1
C C9 -0.1645(5) 0.9538(4) 0.2091(3) 0.0464(8) Uani d U 1
C C10 -0.0833(7) 1.0697(5) 0.2516(5) 0.0689(14) Uani d U 1
H H10B 0.0128 1.0559 0.2979 0.103 Uiso calc R 1
H H10C -0.1429 1.1160 0.2873 0.103 Uiso calc R 1
H H10D -0.0676 1.1116 0.1969 0.103 Uiso calc R 1
C C11 -0.2363(8) 0.7287(5) 0.5941(5) 0.0694(13) Uani d U 1
H H11A -0.3011 0.7812 0.5520 0.104 Uiso calc R 1
H H11B -0.2042 0.7641 0.6630 0.104 Uiso calc R 1
H H11C -0.2906 0.6553 0.5920 0.104 Uiso calc R 1
C C12 -0.1004(6) 0.7059(4) 0.5551(3) 0.0509(8) Uani d U 1
C C13 0.0213(7) 0.6372(4) 0.5865(4) 0.0572(9) Uani d U 1
H H13A 0.0383 0.5892 0.6401 0.069 Uiso calc R 1
C C14 0.1155(6) 0.6525(4) 0.5233(3) 0.0475(7) Uani d U 1
C C15 0.2634(6) 0.5992(5) 0.5268(5) 0.0657(12) Uani d U 1
H H15A 0.3006 0.6251 0.4726 0.099 Uiso calc R 1
H H15B 0.2510 0.5145 0.5189 0.099 Uiso calc R 1
H H15C 0.3345 0.6234 0.5912 0.099 Uiso calc R 1
C C16 0.1073(7) 0.8553(6) 0.0647(4) 0.0666(14) Uani d U 1
H H16A 0.0727 0.7937 0.0979 0.100 Uiso calc R 1
H H16B 0.1547 0.8208 0.0150 0.100 Uiso calc R 1
H H16C 0.0228 0.8998 0.0314 0.100 Uiso calc R 1
C C17 0.2195(5) 0.9358(4) 0.1424(3) 0.0462(8) Uani d U 1
C C18 0.2983(6) 1.0353(4) 0.1273(4) 0.0528(9) Uani d U 1
H H18A 0.2891 1.0679 0.0658 0.063 Uiso calc R 1
C C19 0.3919(5) 1.0756(4) 0.2202(4) 0.0459(8) Uani d U 1
C C20 0.5065(7) 1.1759(5) 0.2532(5) 0.0652(13) Uani d U 1
H H20A 0.5515 1.1781 0.3254 0.098 Uiso calc R 1
H H20B 0.4578 1.2490 0.2373 0.098 Uiso calc R 1
H H20C 0.5835 1.1650 0.2180 0.098 Uiso calc R 1
N N1 0.7643(6) 0.4506(5) 0.1574(5) 0.0806(16) Uani d U 1
O O1 0.8224(7) 0.5308(6) 0.2225(5) 0.1116(18) Uiso d U 1
O O2 0.7028(11) 0.3695(9) 0.1665(7) 0.164(3) Uiso d U 1
O O3 0.7830(17) 0.4749(13) 0.0795(12) 0.247(6) Uiso d U 1

loop_
_atom_site_aniso_label
_atom_site_aniso_U_11
_atom_site_aniso_U_22
_atom_site_aniso_U_33
_atom_site_aniso_U_12
_atom_site_aniso_U_13
_atom_site_aniso_U_23
Cd1 0.0405(2) 0.0371(2) 0.0402(2) -0.00263(12) 0.00835(13) 0.00418(12)
O4 0.0536(12) 0.0644(18) 0.0442(11) 0.0005(9) 0.0059(9) -0.0028(10)
O5 0.0618(15) 0.0429(11) 0.0496(14) 0.0006(11) 0.0051(9) -0.0030(9)
O6 0.079(2) 0.068(2) 0.0463(17) -0.0047(17) 0.0045(13) -0.0119(13)
N2 0.0505(12) 0.0401(10) 0.0565(19) -0.0024(10) 0.0156(13) -0.0010(10)
N3 0.0675(15) 0.0397(16) 0.070(3) -0.0119(14) 0.0175(19) -0.0051(14)
N4 0.0429(13) 0.0510(12) 0.051(2) -0.0062(11) 0.0065(11) 0.0048(14)
N5 0.0432(9) 0.0431(12) 0.0471(15) -0.0030(8) 0.0076(8) 0.0091(11)
N6 0.0595(18) 0.0430(19) 0.0497(19) 0.0036(14) 0.0214(15) 0.0103(13)
N7 0.0581(15) 0.0460(15) 0.0482(16) 0.0079(11) 0.0175(12) 0.0144(12)
N8 0.0434(14) 0.0460(14) 0.0456(10) -0.0075(11) 0.0050(10) 0.0097(11)
N9 0.0458(18) 0.0451(18) 0.0430(12) -0.0069(11) 0.0113(12) 0.0045(12)
N10 0.0557(16) 0.0430(17) 0.0392(15) -0.0088(11) 0.0116(10) 0.0023(9)
C1 0.148(6) 0.059(4) 0.116(6) -0.019(4) 0.031(5) -0.038(3)
C2 0.093(2) 0.044(2) 0.072(3) -0.0035(19) 0.022(3) -0.0101(18)
C3 0.0842(19) 0.053(3) 0.088(4) 0.004(2) 0.040(3) -0.012(2)
C4 0.0555(13) 0.045(2) 0.059(3) 0.0029(12) 0.0205(19) 0.0004(15)
C5 0.0479(17) 0.077(3) 0.086(4) 0.002(2) 0.010(3) -0.013(3)
C6 0.054(3) 0.100(3) 0.082(4) -0.009(2) -0.010(2) -0.004(3)
C7 0.0426(17) 0.0707(17) 0.045(2) 0.0005(13) 0.0080(12) 0.0024(18)
C8 0.0503(19) 0.0663(15) 0.045(2) 0.0131(14) 0.0091(14) 0.0079(18)
C9 0.0482(17) 0.0466(11) 0.045(2) 0.0081(10) 0.0124(13) 0.0054(15)
C10 0.071(3) 0.0418(14) 0.085(4) 0.0075(18) 0.006(3) 0.005(2)
C11 0.089(3) 0.066(3) 0.064(3) -0.009(2) 0.043(3) 0.000(2)
C12 0.074(2) 0.039(2) 0.043(2) -0.0074(16) 0.0224(17) -0.0003(14)
C13 0.081(3) 0.046(2) 0.044(2) -0.0043(18) 0.0141(18) 0.0110(15)
C14 0.0612(19) 0.033(2) 0.044(2) -0.0021(14) 0.0061(15) 0.0065(13)
C15 0.061(2) 0.051(3) 0.078(4) 0.0071(19) 0.003(2) 0.016(2)
C16 0.067(3) 0.080(3) 0.0456(19) -0.015(2) 0.0061(19) -0.002(2)
C17 0.047(2) 0.053(2) 0.0399(11) -0.0012(14) 0.0138(13) 0.0033(13)
C18 0.060(3) 0.057(2) 0.0459(14) -0.0009(16) 0.0198(16) 0.0114(15)
C19 0.047(2) 0.0426(19) 0.0525(16) -0.0011(13) 0.0213(15) 0.0070(14)
C20 0.071(3) 0.055(3) 0.076(3) -0.0182(19) 0.032(2) 0.003(2)
N1 0.074(3) 0.075(3) 0.085(4) -0.042(3) 0.008(3) 0.012(3)

loop_
_atom_type_symbol
_atom_type_description
_atom_type_scat_dispersion_real
_atom_type_scat_dispersion_imag
_atom_type_scat_source
C C 0.0033 0.0016 'International Tables Vol C Tables 4.2.6.8 and 6.1.1.4'
H H 0.0000 0.0000 'International Tables Vol C Tables 4.2.6.8 and 6.1.1.4'
Cd Cd -0.8075 1.2024 'International Tables Vol C Tables 4.2.6.8 and 6.1.1.4'
N N 0.0061 0.0033 'International Tables Vol C Tables 4.2.6.8 and 6.1.1.4'
O O 0.0106 0.0060 'International Tables Vol C Tables 4.2.6.8 and 6.1.1.4'

loop_
_geom_angle_atom_site_label_1
_geom_angle_atom_site_label_2
_geom_angle_atom_site_label_3
_geom_angle
N7 Cd1 N2 96.81(14)
N7 Cd1 N5 93.80(14)
N2 Cd1 N5 113.69(15)
N7 Cd1 N8 164.83(15)
N2 Cd1 N8 89.43(14)
N5 Cd1 N8 96.33(13)
N7 Cd1 O5 81.49(13)
N2 Cd1 O5 154.81(14)
N5 Cd1 O5 91.50(13)
N8 Cd1 O5 86.98(13)
N7 Cd1 O4 83.20(13)
N2 Cd1 O4 105.38(13)
N5 Cd1 O4 140.88(12)
N8 Cd1 O4 81.82(12)
O5 Cd1 O4 49.43(12)
N10 O4 Cd1 90.4(2)
N10 O5 Cd1 101.7(3)
C4 N2 N3 105.2(4)
C4 N2 Cd1 128.6(3)
N3 N2 Cd1 125.3(3)
C2 N3 N2 111.5(5)
C2 N3 H4A 124.2
N2 N3 H4A 124.2
C7 N4 N5 112.0(4)
C7 N4 H5A 124.0
N5 N4 H5A 124.0
C9 N5 N4 104.9(4)
C9 N5 Cd1 130.1(3)
N4 N5 Cd1 123.7(3)
C12 N6 N7 111.5(4)
C12 N6 H7A 124.2
N7 N6 H7A 124.2
C14 N7 N6 105.9(4)
C14 N7 Cd1 132.7(3)
N6 N7 Cd1 121.3(3)
C17 N8 N9 105.2(4)
C17 N8 Cd1 129.0(3)
N9 N8 Cd1 122.8(3)
C19 N9 N8 112.3(4)
C19 N9 H10A 123.9
N8 N9 H10A 123.9
O6 N10 O4 123.0(4)
O6 N10 O5 119.2(4)
O4 N10 O5 117.8(4)
C2 C1 H1A 109.5
C2 C1 H1B 109.5
H1A C1 H1B 109.5
C2 C1 H1C 109.5
H1A C1 H1C 109.5
H1B C1 H1C 109.5
N3 C2 C3 106.9(5)
N3 C2 C1 120.8(6)
C3 C2 C1 132.3(6)
C2 C3 C4 106.6(5)
C2 C3 H3A 126.7
C4 C3 H3A 126.7
N2 C4 C3 109.8(5)
N2 C4 C5 121.6(4)
C3 C4 C5 128.7(5)
C4 C5 H5B 109.5
C4 C5 H5C 109.5
H5B C5 H5C 109.5
C4 C5 H5D 109.5
H5B C5 H5D 109.5
H5C C5 H5D 109.5
C7 C6 H6A 109.5
C7 C6 H6B 109.5
H6A C6 H6B 109.5
C7 C6 H6C 109.5
H6A C6 H6C 109.5
H6B C6 H6C 109.5
N4 C7 C8 105.9(4)
N4 C7 C6 121.7(5)
C8 C7 C6 132.3(5)
C7 C8 C9 107.4(4)
C7 C8 H8A 126.3
C9 C8 H8A 126.3
N5 C9 C8 109.8(4)
N5 C9 C10 122.0(4)
C8 C9 C10 128.2(4)
C9 C10 H10B 109.5
C9 C10 H10C 109.5
H10B C10 H10C 109.5
C9 C10 H10D 109.5
H10B C10 H10D 109.5
H10C C10 H10D 109.5
C12 C11 H11A 109.5
C12 C11 H11B 109.5
H11A C11 H11B 109.5
C12 C11 H11C 109.5
H11A C11 H11C 109.5
H11B C11 H11C 109.5
N6 C12 C13 106.1(4)
N6 C12 C11 121.7(5)
C13 C12 C11 132.2(5)
C12 C13 C14 107.2(4)
C12 C13 H13A 126.4
C14 C13 H13A 126.4
N7 C14 C13 109.2(4)
N7 C14 C15 122.2(5)
C13 C14 C15 128.6(5)
C14 C15 H15A 109.5
C14 C15 H15B 109.5
H15A C15 H15B 109.5
C14 C15 H15C 109.5
H15A C15 H15C 109.5
H15B C15 H15C 109.5
C17 C16 H16A 109.5
C17 C16 H16B 109.5
H16A C16 H16B 109.5
C17 C16 H16C 109.5
H16A C16 H16C 109.5
H16B C16 H16C 109.5
N8 C17 C18 109.8(4)
N8 C17 C16 121.7(4)
C18 C17 C16 128.5(4)
C19 C18 C17 106.8(4)
C19 C18 H18A 126.6
C17 C18 H18A 126.6
N9 C19 C18 105.9(4)
N9 C19 C20 121.6(5)
C18 C19 C20 132.5(5)
C19 C20 H20A 109.5
C19 C20 H20B 109.5
H20A C20 H20B 109.5
C19 C20 H20C 109.5
H20A C20 H20C 109.5
H20B C20 H20C 109.5
O2 N1 O3 124.1(11)
O2 N1 O1 128.2(8)
O3 N1 O1 107.6(9)

loop_
_geom_bond_atom_site_label_1
_geom_bond_atom_site_label_2
_geom_bond_distance
Cd1 N7 2.278(4)
Cd1 N2 2.293(4)
Cd1 N5 2.303(4)
Cd1 N8 2.314(4)
Cd1 O5 2.427(3)
Cd1 O4 2.673(3)
O4 N10 1.240(5)
O5 N10 1.264(5)
O6 N10 1.225(5)
N2 C4 1.343(6)
N2 N3 1.358(6)
N3 C2 1.341(8)
N3 H4A 0.8600
N4 C7 1.346(6)
N4 N5 1.365(5)
N4 H5A 0.8600
N5 C9 1.341(6)
N6 C12 1.350(6)
N6 N7 1.359(6)
N6 H7A 0.8600
N7 C14 1.337(6)
N8 C17 1.335(6)
N8 N9 1.356(5)
N9 C19 1.342(6)
N9 H10A 0.8600
C1 C2 1.505(8)
C1 H1A 0.9600
C1 H1B 0.9600
C1 H1C 0.9600
C2 C3 1.357(9)
C3 C4 1.389(7)
C3 H3A 0.9300
C4 C5 1.490(7)
C5 H5B 0.9600
C5 H5C 0.9600
C5 H5D 0.9600
C6 C7 1.486(7)
C6 H6A 0.9600
C6 H6B 0.9600
C6 H6C 0.9600
C7 C8 1.362(7)
C8 C9 1.386(7)
C8 H8A 0.9300
C9 C10 1.497(7)
C10 H10B 0.9600
C10 H10C 0.9600
C10 H10D 0.9600
C11 C12 1.500(7)
C11 H11A 0.9600
C11 H11B 0.9600
C11 H11C 0.9600
C12 C13 1.363(8)
C13 C14 1.396(7)
C13 H13A 0.9300
C14 C15 1.483(7)
C15 H15A 0.9600
C15 H15B 0.9600
C15 H15C 0.9600
C16 C17 1.500(7)
C16 H16A 0.9600
C16 H16B 0.9600
C16 H16C 0.9600
C17 C18 1.393(7)
C18 C19 1.366(7)
C18 H18A 0.9300
C19 C20 1.495(7)
C20 H20A 0.9600
C20 H20B 0.9600
C20 H20C 0.9600
N1 O2 1.108(10)
N1 O3 1.176(15)
N1 O1 1.226(8)

loop_
_geom_hbond_atom_site_label_D
_geom_hbond_atom_site_label_H
_geom_hbond_atom_site_label_A
_geom_hbond_site_symmetry_A
_geom_hbond_distance_DH
_geom_hbond_distance_HA
_geom_hbond_distance_DA
_geom_hbond_angle_DHA
N3 H4A O1 1_455 0.86 2.13 2.943(8) 156.6
N3 H4A O3 1_455 0.86 2.50 3.289(16) 152.2
N4 H5A O1 1_455 0.86 1.92 2.771(8) 171.4
N6 H7A O6 2_576 0.86 2.33 3.131(6) 155.7
N9 H10A O4 . 0.86 2.50 3.106(5) 128.4
C5 H5B O4 . 0.96 2.59 3.530(7) 166.1
C10 H10B O5 . 0.96 2.29 3.157(7) 149.7
C13 H13A O1 2_666 0.93 2.49 3.375(8) 159.4
